data_4111799
loop_
_publ_author_name
Naraso
'Jun-ichi Nishida'
'Shinji Ando'
'Jun Yamaguchi'
'Kenji Itaka'
'Hideomi Koinuma'
'Hirokazu Tada'
'Shizuo Tokito'
'Yoshiro Yamashita'

_publ_contact_author
;
Dr. Yoshiro Yamashita
Department of Electronic Chemistry
Interdisciplinary Graduate School of Science and Engineering
Tokyo Institute of Technology
Nagatsuta, Midori-ku, Yokohama 226-8502, Japan
;
_publ_contact_author_email yoshiro@echem.titech.ac.jp
_publ_contact_author_fax +81-45-924-5489
_publ_contact_author_phone +81-45-924-5571
_publ_section_title
;
 High-Performance Organic Field-Effect Transistors Based on \p-Extended
 Tetrathiafulvalene Derivatives
;
_journal_name_full 'Journal of the American Chemical Society'
_journal_page_first 10142
_journal_page_last 10143
_journal_paper_doi 10.1021/ja051755e
_journal_volume 127
_journal_year 2005
_chemical_formula_sum 'C16 H8 N4 S4'
_chemical_formula_weight 384.51
_space_group_IT_number 2
_symmetry_cell_setting triclinic
_symmetry_Int_Tables_number 2
_symmetry_space_group_name_Hall '-P 1'
_symmetry_space_group_name_H-M 'P -1'
_cell_angle_alpha 94.01(9)
_cell_angle_beta 90.78(8)
_cell_angle_gamma 105.03(9)
_cell_formula_units_Z 2
_cell_length_a 4.88(1)
_cell_length_b 5.75(1)
_cell_length_c 29.07(5)
_cell_measurement_reflns_used 7263
_cell_measurement_temperature 93.2
_cell_measurement_theta_max 27.7
_cell_measurement_theta_min 3.5
_cell_volume 785(3)
_computing_cell_refinement PROCESS-AUTO
_computing_data_collection PROCESS-AUTO
_computing_data_reduction 'teXsan Ver. 1.11'
_computing_publication_material 'teXsan Ver. 1.11'
_computing_structure_refinement 'teXsan Ver. 1.10'
_computing_structure_solution SIR97
_diffrn_detector_area_resol_mean 10.00
_diffrn_measured_fraction_theta_full 0.9994
_diffrn_measured_fraction_theta_max 0.9994
_diffrn_measurement_device_type 'Rigaku RAXIS-RAPID Imaging Plate'
_diffrn_measurement_method \w
_diffrn_radiation_type 'Mo K\a'
_diffrn_radiation_wavelength 0.7107
_diffrn_reflns_av_R_equivalents 0.085
_diffrn_reflns_limit_h_max 5
_diffrn_reflns_limit_h_min -6
_diffrn_reflns_limit_k_max 7
_diffrn_reflns_limit_k_min -7
_diffrn_reflns_limit_l_max 37
_diffrn_reflns_limit_l_min -36
_diffrn_reflns_number 7365
_diffrn_reflns_theta_full 27.49
_diffrn_reflns_theta_max 27.49
_exptl_absorpt_coefficient_mu 0.610
_exptl_absorpt_correction_T_max 0.958
_exptl_absorpt_correction_T_min 0.335
_exptl_absorpt_correction_type multi-scan
_exptl_absorpt_process_details '(Higashi, 1995)'
_exptl_crystal_colour palered
_exptl_crystal_density_diffrn 1.625
_exptl_crystal_description platelet
_exptl_crystal_size_max 0.350
_exptl_crystal_size_mid 0.300
_exptl_crystal_size_min 0.070
_refine_diff_density_max 1.22
_refine_diff_density_min -1.49
_refine_ls_extinction_method none
_refine_ls_goodness_of_fit_ref 0.810
_refine_ls_hydrogen_treatment noref
_refine_ls_number_parameters 235
_refine_ls_number_reflns 3558
_refine_ls_R_factor_gt 0.0949
_refine_ls_shift/su_max 0.0026
_refine_ls_structure_factor_coef Fsqd
_refine_ls_weighting_details 'w = 1/[\s^2^(Fo^2^) + (0.05000(Max(Fo^2^,0) + 2Fc^2^)/3)^2^]'
_refine_ls_weighting_scheme calc
_refine_ls_wR_factor_ref 0.2139
_reflns_number_gt 1234
_reflns_number_total 3580
_reflns_threshold_expression F^2^>2.0\s(F^2^)
_cod_data_source_file ja051755esi20050318_020547_1.cif
_cod_data_source_block 4
_cod_original_cell_volume 785(10)
_cod_original_sg_symbol_H-M 'P -1         '
_cod_original_formula_sum 'C16 H8 N4 S4 '
_cod_database_code 4111799

loop_
_symmetry_equiv_pos_as_xyz
x,y,z
-x,-y,-z

loop_
_atom_site_label
_atom_site_type_symbol
_atom_site_fract_x
_atom_site_fract_y
_atom_site_fract_z
_atom_site_U_iso_or_equiv
_atom_site_adp_type
_atom_site_occupancy
_atom_site_calc_flag
S(1) S -0.1330(6) 0.7500(5) -0.46380(8) 0.0176(7) Uani 1.00 d
S(2) S -0.4592(6) 0.2423(5) -0.44998(8) 0.0160(7) Uani 1.00 d
S(3) S 0.3519(6) 0.7216(5) -0.03592(9) 0.0169(7) Uani 1.00 d
S(4) S 0.0229(5) 0.2038(5) -0.05028(8) 0.0145(7) Uani 1.00 d
N(1) N 0.223(2) 0.727(1) -0.3956(3) 0.014(2) Uani 1.00 d
N(2) N -0.082(2) 0.235(2) -0.3828(3) 0.012(2) Uani 1.00 d
N(3) N 0.682(2) 0.645(2) -0.1046(3) 0.012(2) Uani 1.00 d
N(4) N 0.374(2) 0.146(1) -0.1182(3) 0.012(2) Uani 1.00 d
C(1) C -0.418(2) 0.499(2) -0.4823(3) 0.017(3) Uani 1.00 d
C(2) C -0.001(2) 0.608(2) -0.4195(3) 0.016(3) Uani 1.00 d
C(3) C -0.161(2) 0.364(2) -0.4137(3) 0.014(3) Uani 1.00 d
C(4) C 0.308(2) 0.598(2) -0.3616(3) 0.012(3) Uani 1.00 d
C(5) C 0.549(2) 0.709(2) -0.3340(3) 0.017(3) Uani 1.00 d
C(6) C 0.639(2) 0.586(2) -0.3004(3) 0.020(3) Uani 1.00 d
C(7) C 0.492(2) 0.341(2) -0.2951(3) 0.022(3) Uani 1.00 d
C(8) C 0.254(2) 0.231(2) -0.3216(3) 0.016(3) Uani 1.00 d
C(9) C 0.154(2) 0.358(2) -0.3560(3) 0.014(3) Uani 1.00 d
C(10) C 0.080(2) 0.484(2) -0.0178(3) 0.013(3) Uani 1.00 d
C(11) C 0.466(2) 0.542(2) -0.0799(3) 0.015(3) Uani 1.00 d
C(12) C 0.310(2) 0.296(2) -0.0865(3) 0.014(3) Uani 1.00 d
C(13) C 0.756(2) 0.493(2) -0.1377(3) 0.012(3) Uani 1.00 d
C(14) C 0.992(2) 0.582(2) -0.1648(3) 0.015(3) Uani 1.00 d
C(15) C 1.072(2) 0.436(2) -0.1987(3) 0.017(3) Uani 1.00 d
C(16) C 0.923(2) 0.184(2) -0.2052(3) 0.018(3) Uani 1.00 d
C(17) C 0.690(2) 0.091(2) -0.1789(3) 0.013(3) Uani 1.00 d
C(18) C 0.604(2) 0.246(2) -0.1446(3) 0.016(3) Uani 1.00 d
H(1) H 0.6507 0.8691 -0.3383 0.0189 Uiso 1.00 calc
H(2) H 0.8032 0.6610 -0.2811 0.0197 Uiso 1.00 calc
H(3) H 0.5568 0.2528 -0.2732 0.0265 Uiso 1.00 calc
H(4) H 0.1494 0.0640 -0.3168 0.0173 Uiso 1.00 calc
H(5) H 1.0934 0.7500 -0.1590 0.0148 Uiso 1.00 calc
H(6) H 1.2259 0.5012 -0.2175 0.0211 Uiso 1.00 calc
H(7) H 0.9839 0.0815 -0.2274 0.0199 Uiso 1.00 calc
H(8) H 0.5867 -0.0781 -0.1819 0.0172 Uiso 1.00 calc

loop_
_atom_site_aniso_label
_atom_site_aniso_U_11
_atom_site_aniso_U_22
_atom_site_aniso_U_33
_atom_site_aniso_U_12
_atom_site_aniso_U_13
_atom_site_aniso_U_23
S(1) 0.021(2) 0.015(2) 0.017(1) 0.005(1) -0.003(1) 0.004(1)
S(2) 0.018(2) 0.015(2) 0.017(1) 0.008(1) -0.002(1) 0.003(1)
S(3) 0.016(2) 0.012(1) 0.023(1) 0.005(1) 0.004(1) -0.003(1)
S(4) 0.013(1) 0.010(1) 0.020(1) 0.004(1) 0.002(1) -0.002(1)
N(1) 0.017(5) 0.005(5) 0.022(4) 0.006(4) 0.000(4) -0.002(3)
N(2) 0.011(4) 0.014(5) 0.014(4) 0.009(4) -0.001(3) -0.004(3)
N(3) 0.003(4) 0.011(5) 0.022(4) 0.006(4) -0.005(3) -0.001(3)
N(4) 0.010(5) 0.002(4) 0.022(4) 0.001(4) -0.005(3) -0.001(3)
C(1) 0.019(6) 0.018(6) 0.020(5) 0.016(5) -0.001(4) 0.002(4)
C(2) 0.019(6) 0.016(6) 0.019(5) 0.015(5) 0.004(4) 0.006(4)
C(3) 0.016(5) 0.024(6) 0.003(4) 0.010(5) 0.001(4) -0.004(4)
C(4) 0.007(5) 0.012(6) 0.020(5) 0.009(4) 0.000(4) 0.002(4)
C(5) 0.030(6) 0.014(6) 0.013(5) 0.014(5) 0.002(4) -0.001(4)
C(6) 0.001(5) 0.017(6) 0.039(6) -0.001(4) -0.005(4) 0.002(5)
C(7) 0.042(7) 0.024(7) 0.008(5) 0.020(6) 0.010(5) 0.005(5)
C(8) 0.024(6) 0.019(6) 0.007(5) 0.012(5) -0.007(4) -0.001(4)
C(9) 0.030(6) 0.004(5) 0.011(5) 0.011(5) 0.004(4) -0.002(4)
C(10) 0.018(5) 0.013(6) 0.010(4) 0.007(4) -0.004(4) 0.003(4)
C(11) 0.025(6) 0.011(6) 0.011(5) 0.012(5) 0.000(4) -0.002(4)
C(12) 0.005(5) 0.018(6) 0.019(5) 0.003(4) -0.001(4) 0.004(4)
C(13) 0.014(5) 0.012(6) 0.013(5) 0.008(4) 0.001(4) 0.001(4)
C(14) 0.010(5) 0.012(6) 0.024(5) 0.007(4) -0.005(4) 0.003(4)
C(15) 0.012(5) 0.024(6) 0.016(5) 0.006(5) 0.003(4) 0.001(4)
C(16) 0.015(6) 0.014(6) 0.025(6) 0.008(5) -0.002(4) -0.004(5)
C(17) 0.014(5) 0.005(5) 0.015(5) -0.003(4) -0.007(4) -0.001(4)
C(18) 0.015(6) 0.004(5) 0.030(6) 0.005(4) -0.005(4) 0.004(4)

loop_
_atom_type_symbol
_atom_type_description
_atom_type_scat_dispersion_real
_atom_type_scat_dispersion_imag
_atom_type_scat_source
C C 0.003 0.002
;International Tables for Crystallography
(1992, Vol. C, Tables 4.2.6.8 and 6.1.1.1)
;
H H 0.000 0.000
;International Tables for Crystallography
(1992, Vol. C, Table 6.1.1.2)
;
N N 0.006 0.003
;International Tables for Crystallography
(1992, Vol. C, Tables 4.2.6.8 and 6.1.1.1)
;
S S 0.125 0.123
;International Tables for Crystallography
(1992, Vol. C, Tables 4.2.6.8 and 6.1.1.1)
;

loop_
_geom_angle_atom_site_label_1
_geom_angle_atom_site_label_2
_geom_angle_atom_site_label_3
_geom_angle
_geom_angle_site_symmetry_3
_geom_angle_publ_flag
C(1) S(1) C(2) 96.1(5) . yes
C(1) S(2) C(3) 95.6(5) . yes
C(10) S(3) C(11) 95.0(5) . yes
C(10) S(4) C(12) 95.6(5) . yes
C(2) N(1) C(4) 114.2(8) . yes
C(3) N(2) C(9) 114.2(8) . yes
C(11) N(3) C(13) 114.7(8) . yes
C(12) N(4) C(18) 115.0(8) . yes
S(1) C(1) S(2) 115.5(5) . yes
S(1) C(1) C(1) 122(1) 2_464 yes
S(2) C(1) C(1) 122(1) 2_464 yes
S(1) C(2) N(1) 119.0(8) . yes
S(1) C(2) C(3) 115.0(7) . yes
N(1) C(2) C(3) 126.0(9) . yes
S(2) C(3) N(2) 121.0(8) . yes
S(2) C(3) C(2) 117.6(7) . yes
N(2) C(3) C(2) 121.4(9) . yes
N(1) C(4) C(5) 118.9(8) . yes
N(1) C(4) C(9) 120.1(8) . yes
C(5) C(4) C(9) 120.9(8) . yes
C(4) C(5) C(6) 120.3(9) . yes
C(5) C(6) C(7) 119.7(9) . yes
C(6) C(7) C(8) 120.7(9) . yes
C(7) C(8) C(9) 120.2(10) . yes
N(2) C(9) C(4) 124.1(8) . yes
N(2) C(9) C(8) 117.8(8) . yes
C(4) C(9) C(8) 118.1(9) . yes
S(3) C(10) S(4) 116.4(5) . yes
S(3) C(10) C(10) 121(1) 2_565 yes
S(4) C(10) C(10) 121.9(10) 2_565 yes
S(3) C(11) N(3) 118.5(8) . yes
S(3) C(11) C(12) 116.6(7) . yes
N(3) C(11) C(12) 124.8(9) . yes
S(4) C(12) N(4) 121.7(8) . yes
S(4) C(12) C(11) 116.2(8) . yes
N(4) C(12) C(11) 122.1(8) . yes
N(3) C(13) C(14) 119.5(9) . yes
N(3) C(13) C(18) 121.3(8) . yes
C(14) C(13) C(18) 119.1(9) . yes
C(13) C(14) C(15) 121.3(9) . yes
C(14) C(15) C(16) 119.9(9) . yes
C(15) C(16) C(17) 120.1(9) . yes
C(16) C(17) C(18) 119.4(9) . yes
N(4) C(18) C(13) 122.1(9) . yes
N(4) C(18) C(17) 117.9(9) . yes
C(13) C(18) C(17) 120.0(9) . yes

loop_
_geom_bond_atom_site_label_1
_geom_bond_atom_site_label_2
_geom_bond_distance
_geom_bond_site_symmetry_2
_geom_bond_publ_flag
S(1) C(1) 1.77(1) . yes
S(1) C(2) 1.772(10) . yes
S(2) C(1) 1.775(10) . yes
S(2) C(3) 1.746(10) . yes
S(3) C(10) 1.756(9) . yes
S(3) C(11) 1.77(1) . yes
S(4) C(10) 1.76(1) . yes
S(4) C(12) 1.758(9) . yes
N(1) C(2) 1.29(1) . yes
N(1) C(4) 1.40(1) . yes
N(2) C(3) 1.32(1) . yes
N(2) C(9) 1.38(1) . yes
N(3) C(11) 1.31(1) . yes
N(3) C(13) 1.37(1) . yes
N(4) C(12) 1.31(1) . yes
N(4) C(18) 1.39(1) . yes
C(1) C(1) 1.30(2) 2_464 yes
C(2) C(3) 1.44(1) . yes
C(4) C(5) 1.40(1) . yes
C(4) C(9) 1.41(1) . yes
C(5) C(6) 1.38(1) . yes
C(6) C(7) 1.42(1) . yes
C(7) C(8) 1.36(1) . yes
C(8) C(9) 1.44(1) . yes
C(10) C(10) 1.34(2) 2_565 yes
C(11) C(12) 1.42(1) . yes
C(13) C(14) 1.41(1) . yes
C(13) C(18) 1.42(1) . yes
C(14) C(15) 1.37(1) . yes
C(15) C(16) 1.44(1) . yes
C(16) C(17) 1.39(1) . yes
C(17) C(18) 1.43(1) . yes

loop_
_geom_contact_atom_site_label_1
_geom_contact_atom_site_label_2
_geom_contact_distance
_geom_contact_site_symmetry_2
S(1) N(2) 3.479(9) 1_565
S(1) S(2) 3.593(5) 1_565
S(2) C(9) 3.465(10) 1_455
S(2) N(1) 3.470(8) 1_445
S(2) C(4) 3.55(1) 1_455
S(3) N(4) 3.517(8) 1_565
S(3) S(4) 3.592(4) 1_565
S(4) C(18) 3.46(1) 1_455
S(4) N(3) 3.471(9) 1_445
S(4) C(13) 3.544(10) 1_455
N(1) C(8) 3.46(1) 1_565
N(1) C(1) 3.46(1) 1_655
N(2) C(7) 3.43(1) 1_455
N(2) C(5) 3.50(1) 1_445
N(2) C(6) 3.53(1) 1_455
N(3) C(17) 3.46(1) 1_565
N(3) C(10) 3.48(1) 1_655
N(4) C(16) 3.39(1) 1_455
N(4) C(14) 3.47(1) 1_445
N(4) C(15) 3.49(1) 1_455
C(1) C(2) 3.57(1) 1_455
C(2) C(5) 3.46(1) 1_455
C(3) C(5) 3.49(1) 1_455
C(3) C(4) 3.53(1) 1_455
C(6) C(9) 3.49(2) 1_655
C(7) C(15) 3.59(1) 1_455
C(10) C(11) 3.58(1) 1_455
C(11) C(14) 3.42(1) 1_455
C(12) C(14) 3.47(1) 1_455
C(12) C(13) 3.54(1) 1_455
C(15) C(18) 3.46(2) 1_655

loop_
_geom_torsion_atom_site_label_1
_geom_torsion_atom_site_label_2
_geom_torsion_atom_site_label_3
_geom_torsion_atom_site_label_4
_geom_torsion
_geom_torsion_site_symmetry_2
_geom_torsion_site_symmetry_3
_geom_torsion_site_symmetry_4
_geom_torsion_publ_flag
S(1) C(1) S(2) C(3) -3.0(6) . . . yes
S(1) C(1) C(1) S(1) 180.0 . 2_464 2_464 yes
S(1) C(1) C(1) S(2) -1(1) . 2_464 2_464 yes
S(1) C(2) N(1) C(4) 179.9(7) . . . yes
S(1) C(2) C(3) S(2) -0.2(10) . . . yes
S(1) C(2) C(3) N(2) 178.2(7) . . . yes
S(2) C(1) S(1) C(2) 2.9(6) . . . yes
S(2) C(1) C(1) S(2) 180.0 . 2_464 2_464 yes
S(2) C(3) N(2) C(9) -178.7(7) . . . yes
S(2) C(3) C(2) N(1) 179.4(8) . . . yes
S(3) C(10) S(4) C(12) 4.6(6) . . . yes
S(3) C(10) C(10) S(3) -180.0 . 2_565 2_565 yes
S(3) C(10) C(10) S(4) -2(1) . 2_565 2_565 yes
S(3) C(11) N(3) C(13) 179.9(7) . . . yes
S(3) C(11) C(12) S(4) 0(1) . . . yes
S(3) C(11) C(12) N(4) 179.7(8) . . . yes
S(4) C(10) S(3) C(11) -4.5(6) . . . yes
S(4) C(10) C(10) S(4) 180.0 . 2_565 2_565 yes
S(4) C(12) N(4) C(18) 179.0(7) . . . yes
S(4) C(12) C(11) N(3) -177.7(8) . . . yes
N(1) C(2) S(1) C(1) 178.7(8) . . . yes
N(1) C(2) C(3) N(2) -2(1) . . . yes
N(1) C(4) C(5) C(6) -179.5(9) . . . yes
N(1) C(4) C(9) N(2) 0(1) . . . yes
N(1) C(4) C(9) C(8) 178.2(9) . . . yes
N(2) C(3) S(2) C(1) -176.5(8) . . . yes
N(2) C(9) C(4) C(5) -178.5(9) . . . yes
N(2) C(9) C(8) C(7) 178.1(9) . . . yes
N(3) C(11) S(3) C(10) -179.4(8) . . . yes
N(3) C(11) C(12) N(4) 1(1) . . . yes
N(3) C(13) C(14) C(15) -179.4(9) . . . yes
N(3) C(13) C(18) N(4) 0(1) . . . yes
N(3) C(13) C(18) C(17) -178.8(9) . . . yes
N(4) C(12) S(4) C(10) 177.7(8) . . . yes
N(4) C(18) C(13) C(14) 178.2(8) . . . yes
N(4) C(18) C(17) C(16) -178.6(9) . . . yes
C(1) S(1) C(2) C(3) -1.6(8) . . . yes
C(1) S(2) C(3) C(2) 1.9(8) . . . yes
C(1) C(1) S(1) C(2) 175(1) 2_464 2_464 2_464 yes
C(1) C(1) S(2) C(3) -175(1) 2_464 2_464 2_464 yes
C(2) N(1) C(4) C(5) 179.5(9) . . . yes
C(2) N(1) C(4) C(9) 0(1) . . . yes
C(2) C(3) N(2) C(9) 2(1) . . . yes
C(3) N(2) C(9) C(4) -2(1) . . . yes
C(3) N(2) C(9) C(8) -179.9(9) . . . yes
C(3) C(2) N(1) C(4) 0(1) . . . yes
C(4) C(5) C(6) C(7) 2(1) . . . yes
C(4) C(9) C(8) C(7) 0(1) . . . yes
C(5) C(4) C(9) C(8) 0(1) . . . yes
C(5) C(6) C(7) C(8) -2(1) . . . yes
C(6) C(5) C(4) C(9) 0(1) . . . yes
C(6) C(7) C(8) C(9) 1(1) . . . yes
C(10) S(3) C(11) C(12) 2.5(8) . . . yes
C(10) S(4) C(12) C(11) -2.8(8) . . . yes
C(10) C(10) S(3) C(11) -177(1) 2_565 2_565 2_565 yes
C(10) C(10) S(4) C(12) 177(1) 2_565 2_565 2_565 yes
C(11) N(3) C(13) C(14) -177.1(9) . . . yes
C(11) N(3) C(13) C(18) 1(1) . . . yes
C(11) C(12) N(4) C(18) 0(1) . . . yes
C(12) N(4) C(18) C(13) 0(1) . . . yes
C(12) N(4) C(18) C(17) 178.3(9) . . . yes
C(12) C(11) N(3) C(13) -2(1) . . . yes
C(13) C(14) C(15) C(16) -3(1) . . . yes
C(13) C(18) C(17) C(16) 0(1) . . . yes
C(14) C(13) C(18) C(17) 0(1) . . . yes
C(14) C(15) C(16) C(17) 3(1) . . . yes
C(15) C(14) C(13) C(18) 2(1) . . . yes
C(15) C(16) C(17) C(18) -1(1) . . . yes
C(15) C(16) C(17) C(18) -1(1) . . . yes
